data_7159054
loop_
_publ_author_name
'Lv, Yanxia'
'Hou, Zhong-Wei'
'Wang, Yi'
'Li, Pinhua'
'Wang, Lei'

_publ_section_title
;
 Electrochemical monofluoroalkylation cyclization of
 <i>N</i>-arylacrylamides to construct monofluorinated 2-oxindoles.
;
_journal_issue 5
_journal_name_full 'Organic &amp; biomolecular chemistry'
_journal_page_first 1014
_journal_page_last 1020
_journal_paper_doi 10.1039/d2ob01883g
_journal_volume 21
_journal_year 2023
_chemical_formula_sum 'C17 H20 F N O5'
_chemical_formula_weight 337.34
_space_group_IT_number 14
_space_group_name_Hall '-P 2ybc'
_space_group_name_H-M_alt 'P 1 21/c 1'
_symmetry_cell_setting monoclinic
_symmetry_space_group_name_H-M 'P 1 21/c 1'
_atom_sites_solution_hydrogens geom
_atom_sites_solution_primary direct
_atom_sites_solution_secondary difmap
_audit_creation_method SHELXL-97
_audit_update_record
;
2022-06-07 deposited with the CCDC.	2022-12-26 downloaded from the CCDC.
;
_cell_angle_alpha 90.00
_cell_angle_beta 102.264(7)
_cell_angle_gamma 90.00
_cell_formula_units_Z 4
_cell_length_a 15.456(6)
_cell_length_b 8.301(3)
_cell_length_c 13.506(5)
_cell_measurement_reflns_used 1706
_cell_measurement_temperature 296(2)
_cell_measurement_theta_max 21.90
_cell_measurement_theta_min 2.80
_cell_volume 1693.3(11)
_computing_cell_refinement 'Bruker SAINT'
_computing_data_collection 'Bruker APEX2'
_computing_data_reduction 'Bruker SAINT'
_computing_molecular_graphics 'Bruker SHELXTL'
_computing_publication_material 'Bruker SHELXTL'
_computing_structure_refinement 'SHELXL-97 (Sheldrick, 2008)'
_computing_structure_solution 'SHELXS-97 (Sheldrick, 2008)'
_diffrn_ambient_temperature 296(2)
_diffrn_measured_fraction_theta_full 0.996
_diffrn_measured_fraction_theta_max 0.996
_diffrn_measurement_device_type 'Bruker APEX-II CCD'
_diffrn_measurement_method '\f and \w scans'
_diffrn_radiation_monochromator graphite
_diffrn_radiation_source 'fine-focus sealed tube'
_diffrn_radiation_type MoK\a
_diffrn_radiation_wavelength 0.71073
_diffrn_reflns_av_R_equivalents 0.0305
_diffrn_reflns_av_sigmaI/netI 0.0355
_diffrn_reflns_limit_h_max 18
_diffrn_reflns_limit_h_min -12
_diffrn_reflns_limit_k_max 9
_diffrn_reflns_limit_k_min -9
_diffrn_reflns_limit_l_max 16
_diffrn_reflns_limit_l_min -15
_diffrn_reflns_number 8058
_diffrn_reflns_theta_full 24.99
_diffrn_reflns_theta_max 24.99
_diffrn_reflns_theta_min 2.80
_exptl_absorpt_coefficient_mu 0.104
_exptl_absorpt_correction_T_max 0.9774
_exptl_absorpt_correction_T_min 0.9734
_exptl_absorpt_correction_type multi-scan
_exptl_absorpt_process_details sadabs
_exptl_crystal_colour colorless
_exptl_crystal_density_diffrn 1.323
_exptl_crystal_density_method 'not measured'
_exptl_crystal_description block
_exptl_crystal_F_000 712
_exptl_crystal_size_max 0.26
_exptl_crystal_size_mid 0.24
_exptl_crystal_size_min 0.22
_refine_diff_density_max 0.228
_refine_diff_density_min -0.160
_refine_diff_density_rms 0.035
_refine_ls_extinction_method none
_refine_ls_goodness_of_fit_ref 1.069
_refine_ls_hydrogen_treatment constr
_refine_ls_matrix_type full
_refine_ls_number_parameters 217
_refine_ls_number_reflns 2963
_refine_ls_number_restraints 0
_refine_ls_restrained_S_all 1.069
_refine_ls_R_factor_all 0.0765
_refine_ls_R_factor_gt 0.0474
_refine_ls_shift/su_max 0.000
_refine_ls_shift/su_mean 0.000
_refine_ls_structure_factor_coef Fsqd
_refine_ls_weighting_details 'calc w=1/[\s^2^(Fo^2^)+(0.0500P)^2^+0.3000P] where P=(Fo^2^+2Fc^2^)/3'
_refine_ls_weighting_scheme calc
_refine_ls_wR_factor_gt 0.1143
_refine_ls_wR_factor_ref 0.1245
_reflns_number_gt 1928
_reflns_number_total 2963
_reflns_threshold_expression >2sigma(I)
_cod_data_source_file d2ob01883g2.cif
_cod_data_source_block a
_cod_depositor_comments
;
The following automatic conversions were performed:

data item '_symmetry_cell_setting' value 'Monoclinic' was changed to
'monoclinic' in accordance with the
/home/data/users/saulius/crontab/automatic-downloads/rss-feeds/RSC/lib/dictionaries/cif_core.dic
dictionary named 'cif_core.dic' version 2.4.2 last updated on
2011-04-26.

Automatic conversion script
Id: cif_fix_values 7556 2019-12-06 15:28:31Z antanas 

 Adding full bibliography for 7159054.cif.
;
_cod_original_cell_volume 1693.3(12)
_cod_original_sg_symbol_H-M 'P2(1)/c  '
_cod_database_code 7159054

loop_
_symmetry_equiv_pos_as_xyz
'x, y, z'
'-x, y+1/2, -z+1/2'
'-x, -y, -z'
'x, -y-1/2, z-1/2'

loop_
_atom_site_label
_atom_site_type_symbol
_atom_site_fract_x
_atom_site_fract_y
_atom_site_fract_z
_atom_site_U_iso_or_equiv
_atom_site_adp_type
_atom_site_occupancy
_atom_site_symmetry_multiplicity
_atom_site_calc_flag
_atom_site_refinement_flags
_atom_site_disorder_assembly
_atom_site_disorder_group
N1 N 0.29040(13) 0.6777(2) 0.43452(14) 0.0615(5) Uani 1 1 d . . .
F1 F 0.22996(9) 0.32941(16) 0.35361(10) 0.0764(4) Uani 1 1 d . . .
O1 O 0.14960(12) 0.6752(2) 0.33672(14) 0.0830(6) Uani 1 1 d . . .
O2 O 0.32286(11) 0.1259(2) 0.48014(15) 0.0878(6) Uani 1 1 d . . .
O3 O 0.21763(10) 0.10723(18) 0.57050(11) 0.0611(4) Uani 1 1 d . . .
O4 O 0.11178(12) 0.1264(2) 0.26169(13) 0.0835(6) Uani 1 1 d . . .
O5 O 0.06336(10) 0.07438(19) 0.40305(11) 0.0670(5) Uani 1 1 d . . .
C1 C 0.44600(19) 0.5432(5) 0.6690(3) 0.0987(11) Uani 1 1 d . . .
H1A H 0.5044 0.5491 0.7047 0.118 Uiso 1 1 calc R . .
C2 C 0.3872(2) 0.4547(4) 0.7100(2) 0.0900(9) Uani 1 1 d . . .
H2A H 0.4065 0.4011 0.7711 0.108 Uiso 1 1 calc R . .
C3 C 0.29924(17) 0.4453(3) 0.66053(17) 0.0637(6) Uani 1 1 d . . .
H3A H 0.2584 0.3887 0.6886 0.076 Uiso 1 1 calc R . .
C4 C 0.27382(14) 0.5219(2) 0.56853(15) 0.0485(5) Uani 1 1 d . . .
C5 C 0.33467(14) 0.6101(3) 0.52716(17) 0.0549(6) Uani 1 1 d . . .
C6 C 0.42298(16) 0.6244(4) 0.5771(2) 0.0780(8) Uani 1 1 d . . .
C7 C 0.49245(18) 0.7229(5) 0.5411(3) 0.1248(15) Uani 1 1 d . . .
H7A H 0.4669 0.7716 0.4771 0.187 Uiso 1 1 calc R . .
H7B H 0.5406 0.6543 0.5335 0.187 Uiso 1 1 calc R . .
H7C H 0.5140 0.8055 0.5899 0.187 Uiso 1 1 calc R . .
C8 C 0.3282(2) 0.7699(3) 0.3618(2) 0.0957(10) Uani 1 1 d . . .
H8A H 0.2820 0.8003 0.3055 0.144 Uiso 1 1 calc R . .
H8B H 0.3710 0.7050 0.3381 0.144 Uiso 1 1 calc R . .
H8C H 0.3564 0.8649 0.3941 0.144 Uiso 1 1 calc R . .
C9 C 0.20322(16) 0.6365(3) 0.41279(18) 0.0577(6) Uani 1 1 d . . .
C10 C 0.12282(15) 0.6436(3) 0.5536(2) 0.0692(7) Uani 1 1 d . . .
H10A H 0.1530 0.7417 0.5777 0.104 Uiso 1 1 calc R . .
H10B H 0.1088 0.5855 0.6096 0.104 Uiso 1 1 calc R . .
H10C H 0.0692 0.6685 0.5056 0.104 Uiso 1 1 calc R . .
C11 C 0.18304(13) 0.5394(2) 0.50201(15) 0.0482(5) Uani 1 1 d . . .
C12 C 0.13272(13) 0.3838(2) 0.46465(17) 0.0511(5) Uani 1 1 d . . .
H12A H 0.1133 0.3353 0.5215 0.061 Uiso 1 1 calc R . .
H12B H 0.0800 0.4130 0.4149 0.061 Uiso 1 1 calc R . .
C13 C 0.18260(14) 0.2558(3) 0.41756(16) 0.0524(5) Uani 1 1 d . . .
C14 C 0.25077(14) 0.1570(3) 0.49342(18) 0.0557(6) Uani 1 1 d . . .
C15 C 0.27651(18) 0.0137(3) 0.64727(19) 0.0826(8) Uani 1 1 d . . .
H15A H 0.2461 -0.0165 0.6994 0.124 Uiso 1 1 calc R . .
H15B H 0.3275 0.0773 0.6762 0.124 Uiso 1 1 calc R . .
H15C H 0.2949 -0.0814 0.6170 0.124 Uiso 1 1 calc R . .
C16 C 0.11623(14) 0.1425(3) 0.35007(17) 0.0537(6) Uani 1 1 d . . .
C17 C -0.00505(15) -0.0318(3) 0.34786(18) 0.0712(7) Uani 1 1 d . . .
H17A H -0.0391 -0.0748 0.3935 0.107 Uiso 1 1 calc R . .
H17B H 0.0220 -0.1186 0.3185 0.107 Uiso 1 1 calc R . .
H17C H -0.0433 0.0278 0.2952 0.107 Uiso 1 1 calc R . .

loop_
_atom_site_aniso_label
_atom_site_aniso_U_11
_atom_site_aniso_U_22
_atom_site_aniso_U_33
_atom_site_aniso_U_23
_atom_site_aniso_U_13
_atom_site_aniso_U_12
N1 0.0710(13) 0.0539(12) 0.0645(12) -0.0056(10) 0.0254(10) -0.0212(10)
F1 0.0893(10) 0.0665(9) 0.0892(10) -0.0011(7) 0.0542(8) -0.0165(8)
O1 0.0949(13) 0.0705(12) 0.0733(11) 0.0148(9) -0.0056(10) 0.0004(10)
O2 0.0493(10) 0.1022(15) 0.1171(15) -0.0152(12) 0.0295(10) 0.0066(10)
O3 0.0579(10) 0.0613(10) 0.0638(10) 0.0050(8) 0.0118(8) 0.0042(8)
O4 0.0962(14) 0.1036(14) 0.0548(10) -0.0133(10) 0.0254(9) -0.0110(11)
O5 0.0704(10) 0.0735(11) 0.0552(9) -0.0053(8) 0.0091(8) -0.0310(9)
C1 0.0581(18) 0.125(3) 0.101(3) -0.058(2) -0.0102(18) 0.0159(19)
C2 0.098(2) 0.090(2) 0.0676(17) -0.0239(16) -0.0149(18) 0.0307(19)
C3 0.0791(17) 0.0580(15) 0.0530(13) -0.0092(12) 0.0120(13) 0.0075(13)
C4 0.0507(12) 0.0449(12) 0.0508(12) -0.0092(10) 0.0125(10) 0.0018(10)
C5 0.0475(13) 0.0563(14) 0.0643(14) -0.0207(12) 0.0199(11) -0.0073(11)
C6 0.0498(15) 0.091(2) 0.095(2) -0.0486(17) 0.0193(15) -0.0130(14)
C7 0.0674(19) 0.163(3) 0.155(3) -0.074(3) 0.048(2) -0.054(2)
C8 0.136(3) 0.0775(19) 0.0895(19) -0.0112(16) 0.0590(19) -0.0486(19)
C9 0.0639(15) 0.0449(13) 0.0632(15) -0.0009(11) 0.0109(12) -0.0038(12)
C10 0.0598(15) 0.0568(15) 0.0952(18) -0.0091(13) 0.0262(13) 0.0028(12)
C11 0.0434(12) 0.0432(12) 0.0595(13) 0.0000(10) 0.0142(10) -0.0017(10)
C12 0.0435(12) 0.0473(13) 0.0657(14) 0.0002(11) 0.0185(10) -0.0048(10)
C13 0.0530(12) 0.0523(13) 0.0585(13) -0.0017(11) 0.0269(11) -0.0111(11)
C14 0.0468(13) 0.0491(13) 0.0726(15) -0.0173(12) 0.0159(12) -0.0065(11)
C15 0.090(2) 0.0667(17) 0.0792(17) 0.0011(14) -0.0087(15) 0.0141(15)
C16 0.0581(14) 0.0542(14) 0.0501(13) 0.0000(11) 0.0142(11) 0.0017(11)
C17 0.0615(15) 0.0677(16) 0.0755(16) -0.0039(13) -0.0059(13) -0.0169(13)

loop_
_atom_type_symbol
_atom_type_description
_atom_type_scat_dispersion_real
_atom_type_scat_dispersion_imag
_atom_type_scat_source
C C 0.0033 0.0016 'International Tables Vol C Tables 4.2.6.8 and 6.1.1.4'
H H 0.0000 0.0000 'International Tables Vol C Tables 4.2.6.8 and 6.1.1.4'
N N 0.0061 0.0033 'International Tables Vol C Tables 4.2.6.8 and 6.1.1.4'
O O 0.0106 0.0060 'International Tables Vol C Tables 4.2.6.8 and 6.1.1.4'
F F 0.0171 0.0103 'International Tables Vol C Tables 4.2.6.8 and 6.1.1.4'

loop_
_geom_angle_atom_site_label_1
_geom_angle_atom_site_label_2
_geom_angle_atom_site_label_3
_geom_angle
_geom_angle_site_symmetry_1
_geom_angle_site_symmetry_3
_geom_angle_publ_flag
C9 N1 C5 111.32(18) . . ?
C9 N1 C8 120.4(2) . . ?
C5 N1 C8 128.1(2) . . ?
C14 O3 C15 116.20(19) . . ?
C16 O5 C17 116.58(17) . . ?
C2 C1 C6 123.6(3) . . ?
C2 C1 H1A 118.2 . . ?
C6 C1 H1A 118.2 . . ?
C1 C2 C3 120.2(3) . . ?
C1 C2 H2A 119.9 . . ?
C3 C2 H2A 119.9 . . ?
C4 C3 C2 118.2(3) . . ?
C4 C3 H3A 120.9 . . ?
C2 C3 H3A 120.9 . . ?
C3 C4 C5 121.0(2) . . ?
C3 C4 C11 129.4(2) . . ?
C5 C4 C11 109.39(18) . . ?
C6 C5 C4 121.6(2) . . ?
C6 C5 N1 129.6(2) . . ?
C4 C5 N1 108.80(19) . . ?
C1 C6 C5 115.4(3) . . ?
C1 C6 C7 119.0(3) . . ?
C5 C6 C7 125.5(3) . . ?
C6 C7 H7A 109.5 . . ?
C6 C7 H7B 109.5 . . ?
H7A C7 H7B 109.5 . . ?
C6 C7 H7C 109.5 . . ?
H7A C7 H7C 109.5 . . ?
H7B C7 H7C 109.5 . . ?
N1 C8 H8A 109.5 . . ?
N1 C8 H8B 109.5 . . ?
H8A C8 H8B 109.5 . . ?
N1 C8 H8C 109.5 . . ?
H8A C8 H8C 109.5 . . ?
H8B C8 H8C 109.5 . . ?
O1 C9 N1 125.5(2) . . ?
O1 C9 C11 125.8(2) . . ?
N1 C9 C11 108.64(19) . . ?
C11 C10 H10A 109.5 . . ?
C11 C10 H10B 109.5 . . ?
H10A C10 H10B 109.5 . . ?
C11 C10 H10C 109.5 . . ?
H10A C10 H10C 109.5 . . ?
H10B C10 H10C 109.5 . . ?
C4 C11 C9 101.55(17) . . ?
C4 C11 C12 117.24(17) . . ?
C9 C11 C12 110.90(17) . . ?
C4 C11 C10 111.14(17) . . ?
C9 C11 C10 107.62(18) . . ?
C12 C11 C10 107.95(17) . . ?
C13 C12 C11 117.14(16) . . ?
C13 C12 H12A 108.0 . . ?
C11 C12 H12A 108.0 . . ?
C13 C12 H12B 108.0 . . ?
C11 C12 H12B 108.0 . . ?
H12A C12 H12B 107.3 . . ?
F1 C13 C12 109.43(17) . . ?
F1 C13 C16 105.89(17) . . ?
C12 C13 C16 109.84(17) . . ?
F1 C13 C14 105.77(17) . . ?
C12 C13 C14 115.31(18) . . ?
C16 C13 C14 110.13(17) . . ?
O2 C14 O3 125.5(2) . . ?
O2 C14 C13 122.9(2) . . ?
O3 C14 C13 111.46(18) . . ?
O3 C15 H15A 109.5 . . ?
O3 C15 H15B 109.5 . . ?
H15A C15 H15B 109.5 . . ?
O3 C15 H15C 109.5 . . ?
H15A C15 H15C 109.5 . . ?
H15B C15 H15C 109.5 . . ?
O4 C16 O5 125.8(2) . . ?
O4 C16 C13 123.5(2) . . ?
O5 C16 C13 110.58(18) . . ?
O5 C17 H17A 109.5 . . ?
O5 C17 H17B 109.5 . . ?
H17A C17 H17B 109.5 . . ?
O5 C17 H17C 109.5 . . ?
H17A C17 H17C 109.5 . . ?
H17B C17 H17C 109.5 . . ?

loop_
_geom_bond_atom_site_label_1
_geom_bond_atom_site_label_2
_geom_bond_distance
_geom_bond_site_symmetry_2
_geom_bond_publ_flag
N1 C9 1.360(3) . ?
N1 C5 1.409(3) . ?
N1 C8 1.461(3) . ?
F1 C13 1.387(2) . ?
O1 C9 1.218(3) . ?
O2 C14 1.194(3) . ?
O3 C14 1.320(3) . ?
O3 C15 1.451(3) . ?
O4 C16 1.188(3) . ?
O5 C16 1.322(2) . ?
O5 C17 1.455(2) . ?
C1 C2 1.373(4) . ?
C1 C6 1.391(4) . ?
C1 H1A 0.9300 . ?
C2 C3 1.383(4) . ?
C2 H2A 0.9300 . ?
C3 C4 1.377(3) . ?
C3 H3A 0.9300 . ?
C4 C5 1.399(3) . ?
C4 C11 1.504(3) . ?
C5 C6 1.393(3) . ?
C6 C7 1.510(4) . ?
C7 H7A 0.9600 . ?
C7 H7B 0.9600 . ?
C7 H7C 0.9600 . ?
C8 H8A 0.9600 . ?
C8 H8B 0.9600 . ?
C8 H8C 0.9600 . ?
C9 C11 1.536(3) . ?
C10 C11 1.541(3) . ?
C10 H10A 0.9600 . ?
C10 H10B 0.9600 . ?
C10 H10C 0.9600 . ?
C11 C12 1.537(3) . ?
C12 C13 1.528(3) . ?
C12 H12A 0.9700 . ?
C12 H12B 0.9700 . ?
C13 C16 1.540(3) . ?
C13 C14 1.541(3) . ?
C15 H15A 0.9600 . ?
C15 H15B 0.9600 . ?
C15 H15C 0.9600 . ?
C17 H17A 0.9600 . ?
C17 H17B 0.9600 . ?
C17 H17C 0.9600 . ?
